data_7130824
loop_
_publ_author_name
'Bawari, Deependra'
'Volodarsky , Solomon'
'Ginzburg, Yael'
'Jaiswal, Kuldeep'
'Joshi, Pooja'
'Dobrovetsky, Roman'

_publ_section_title
;
 Intramolecular C&#x2212;N Bond Activation by Geometrically Constrained
 PIII-Centre
;
_journal_name_full 'Chemical Communications'
_journal_paper_doi 10.1039/D2CC04359A
_journal_year 2022
_chemical_formula_moiety 'C33 H47 Cl N3 O2 P'
_chemical_formula_sum 'C33 H47 Cl N3 O2 P'
_chemical_formula_weight 584.15
_space_group_crystal_system monoclinic
_space_group_IT_number 15
_space_group_name_Hall '-C 2yc'
_space_group_name_H-M_alt 'C 1 2/c 1'
_atom_sites_solution_hydrogens geom
_audit_creation_date 2021-02-24
_audit_creation_method
;
Olex2 1.3
(compiled 2020.07.31 svn.rc2a77460 for OlexSys, GUI svn.r6145)
;
_audit_update_record
;
2021-07-19 deposited with the CCDC.	2022-10-05 downloaded from the CCDC.
;
_cell_angle_alpha 90
_cell_angle_beta 90.4690(10)
_cell_angle_gamma 90
_cell_formula_units_Z 8
_cell_length_a 17.5759(5)
_cell_length_b 11.0110(4)
_cell_length_c 36.5877(12)
_cell_measurement_reflns_used 55159
_cell_measurement_temperature 100.0(2)
_cell_measurement_theta_max 27.505
_cell_measurement_theta_min 2.183
_cell_volume 7080.5(4)
_computing_cell_refinement 'Saint, Bruker-AXS'
_computing_data_collection 'Apex2, Bruker-AXS'
_computing_data_reduction 'Saint, Bruker-AXS'
_computing_molecular_graphics 'Olex2 1.3 (Dolomanov et al., 2009)'
_computing_publication_material 'Olex2 1.3 (Dolomanov et al., 2009)'
_computing_structure_refinement 'SHELXL 2017/1 (Sheldrick, 2015)'
_computing_structure_solution 'SHELXT 2014/5 (Sheldrick, 2014)'
_diffrn_ambient_temperature 100.0(2)
_diffrn_detector_area_resol_mean 1.75
_diffrn_measured_fraction_theta_full 0.999
_diffrn_measured_fraction_theta_max 0.998
_diffrn_measurement_device_type 'ApexDuo, Bruker-AXS'
_diffrn_measurement_method '1 deg. \f and \w scans'
_diffrn_radiation_type MoK\a
_diffrn_radiation_wavelength 0.71073
_diffrn_reflns_av_R_equivalents 0.0758
_diffrn_reflns_av_unetI/netI 0.0545
_diffrn_reflns_Laue_measured_fraction_full 0.999
_diffrn_reflns_Laue_measured_fraction_max 0.998
_diffrn_reflns_limit_h_max 22
_diffrn_reflns_limit_h_min -22
_diffrn_reflns_limit_k_max 14
_diffrn_reflns_limit_k_min -14
_diffrn_reflns_limit_l_max 47
_diffrn_reflns_limit_l_min -47
_diffrn_reflns_number 55159
_diffrn_reflns_point_group_measured_fraction_full 0.999
_diffrn_reflns_point_group_measured_fraction_max 0.998
_diffrn_reflns_theta_full 25.242
_diffrn_reflns_theta_max 27.505
_diffrn_reflns_theta_min 2.183
_exptl_absorpt_coefficient_mu 0.183
_exptl_absorpt_correction_T_max 0.972
_exptl_absorpt_correction_T_min 0.952
_exptl_absorpt_correction_type multi-scan
_exptl_absorpt_process_details 'Sadabs, Bruker-AXS'
_exptl_crystal_colour 'clear light colourless'
_exptl_crystal_colour_lustre clear
_exptl_crystal_colour_modifier light
_exptl_crystal_colour_primary colourless
_exptl_crystal_density_diffrn 1.096
_exptl_crystal_description plate
_exptl_crystal_F_000 2512
_exptl_crystal_size_max 0.274
_exptl_crystal_size_mid 0.183
_exptl_crystal_size_min 0.156
_refine_diff_density_max 0.413
_refine_diff_density_min -0.530
_refine_diff_density_rms 0.053
_refine_ls_extinction_method none
_refine_ls_goodness_of_fit_ref 1.024
_refine_ls_hydrogen_treatment constr
_refine_ls_matrix_type full
_refine_ls_number_parameters 377
_refine_ls_number_reflns 8144
_refine_ls_number_restraints 0
_refine_ls_restrained_S_all 1.024
_refine_ls_R_factor_all 0.0706
_refine_ls_R_factor_gt 0.0513
_refine_ls_shift/su_max 0.002
_refine_ls_shift/su_mean 0.000
_refine_ls_structure_factor_coef Fsqd
_refine_ls_weighting_details 'w=1/[\s^2^(Fo^2^)+(0.0470P)^2^+8.9314P] where P=(Fo^2^+2Fc^2^)/3'
_refine_ls_weighting_scheme calc
_refine_ls_wR_factor_gt 0.1178
_refine_ls_wR_factor_ref 0.1264
_reflns_Friedel_coverage 0.000
_reflns_number_gt 6217
_reflns_number_total 8144
_reflns_threshold_expression 'I > 2\s(I)'
_cod_data_source_file d2cc04359a2.cif
_cod_data_source_block rom148
_cod_database_code 7130824
_shelx_shelxl_version_number 2017/1
_shelx_space_group_comment
;
The symmetry employed for this shelxl refinement is uniquely defined
by the following loop, which should always be used as a source of
symmetry information in preference to the above space-group names.
They are only intended as comments.
;
_shelx_estimated_absorpt_t_max 0.972
_shelx_estimated_absorpt_t_min 0.952
_olex2_refinement_description
;
1. Fixed Uiso
 At 1.2 times of:
  All C(H) groups, All C(H,H) groups
 At 1.5 times of:
  All C(H,H,H) groups
2. Uiso/Uaniso restraints and constraints
Uanis(C32A) = Uanis(C32B)
Uanis(C33A) = Uanis(C33B) = Uanis(C32A) = Uanis(C32B)
Uanis(Cl1B) = Uanis(Cl1A)
Uanis(C34B) = Uanis(C34A)
Uanis(N3A) = Uanis(N3B)
Uanis(C32B) = Uanis(C32A) = Uanis(C33A) = Uanis(C33B) = Uanis(C34A) =
Uanis(C34B)
Uanis(Cl1A) = Uanis(Cl1B)
3. Others
 Sof(Cl1B)=Sof(C32B)=Sof(H32B)=Sof(C33A)=Sof(H33c)=Sof(H33d)=Sof(C34B)=
 Sof(N3B)=1-FVAR(1)
 Sof(C32A)=Sof(H32A)=Sof(N3A)=Sof(C34A)=Sof(Cl1A)=Sof(C33B)=Sof(H33a)=
 Sof(H33b)=FVAR(1)
4.a Ternary CH refined with riding coordinates:
 C32A(H32A), C32B(H32B)
4.b Secondary CH2 refined with riding coordinates:
 C17(H17a,H17b), C16(H16a,H16b), C33B(H33a,H33b), C33A(H33c,H33d)
4.c Aromatic/amide H refined with riding coordinates:
 C25(H25), C7(H7), C19(H19), C13(H13)
4.d Idealised Me refined as rotating group:
 C24(H24a,H24b,H24c), C30(H30a,H30b,H30c), C29(H29a,H29b,H29c), C23(H23a,H23b,
 H23c), C5(H5a,H5b,H5c), C28(H28a,H28b,H28c), C11(H11a,H11b,H11c), C4(H4a,H4b,
 H4c), C12(H12a,H12b,H12c), C10(H10a,H10b,H10c), C22(H22a,H22b,H22c), C6(H6a,
 H6b,H6c)
;
_smtbx_masks_void_probe_radius 1.2
_smtbx_masks_void_truncation_radius 1.2
_olex2_submission_special_instructions 'No special instructions were received'

loop_
_space_group_symop_operation_xyz
'x, y, z'
'-x, y, -z+1/2'
'x+1/2, y+1/2, z'
'-x+1/2, y+1/2, -z+1/2'
'-x, -y, -z'
'x, -y, z-1/2'
'-x+1/2, -y+1/2, -z'
'x+1/2, -y+1/2, z-1/2'

loop_
_atom_site_label
_atom_site_type_symbol
_atom_site_fract_x
_atom_site_fract_y
_atom_site_fract_z
_atom_site_U_iso_or_equiv
_atom_site_adp_type
_atom_site_occupancy
_atom_site_site_symmetry_order
_atom_site_calc_flag
_atom_site_refinement_flags_posn
_atom_site_refinement_flags_adp
_atom_site_refinement_flags_occupancy
_atom_site_disorder_assembly
_atom_site_disorder_group
P1 P 0.30697(3) 0.30804(5) 0.59861(2) 0.01872(12) Uani 1 1 d . . . . .
C32A C 0.2366(2) 0.2374(4) 0.56586(11) 0.0281(5) Uani 0.643(4) 1 d . . P A 1
H32A H 0.277790 0.222522 0.547711 0.034 Uiso 0.643(4) 1 calc R U P A 1
O2 O 0.27640(7) 0.24964(12) 0.63857(3) 0.0189(3) Uani 1 1 d . . . . .
O1 O 0.26939(7) 0.43749(12) 0.61325(4) 0.0208(3) Uani 1 1 d . . . . .
N2 N 0.37557(9) 0.19744(14) 0.59758(4) 0.0202(3) Uani 1 1 d . . . . .
N1 N 0.36295(9) 0.38867(15) 0.56988(4) 0.0232(4) Uani 1 1 d . . . . .
C25 C 0.34881(10) -0.01663(17) 0.68850(5) 0.0184(4) Uani 1 1 d . . . . .
H25 H 0.339841 -0.064974 0.709536 0.022 Uiso 1 1 calc R U . . .
C20 C 0.41019(10) -0.04726(17) 0.66637(5) 0.0184(4) Uani 1 1 d . . . . .
C26 C 0.29939(10) 0.08144(17) 0.68160(5) 0.0170(4) Uani 1 1 d . . . . .
C27 C 0.23409(11) 0.11494(17) 0.70720(5) 0.0191(4) Uani 1 1 d . . . . .
C31 C 0.31469(10) 0.14635(16) 0.65015(5) 0.0163(4) Uani 1 1 d . . . . .
C18 C 0.37417(10) 0.11671(17) 0.62691(5) 0.0178(4) Uani 1 1 d . . . . .
C15 C 0.29263(10) 0.54017(17) 0.59417(5) 0.0194(4) Uani 1 1 d . . . . .
C2 C 0.26576(10) 0.65681(17) 0.59953(5) 0.0188(4) Uani 1 1 d . . . . .
C7 C 0.29894(10) 0.74541(17) 0.57709(5) 0.0194(4) Uani 1 1 d . . . . .
H7 H 0.282224 0.826993 0.579652 0.023 Uiso 1 1 calc R U . . .
C19 C 0.42269(11) 0.02143(17) 0.63477(5) 0.0206(4) Uani 1 1 d . . . . .
H19 H 0.463804 0.002823 0.619034 0.025 Uiso 1 1 calc R U . . .
C21 C 0.46603(11) -0.14890(18) 0.67683(5) 0.0216(4) Uani 1 1 d . . . . .
C8 C 0.35483(10) 0.72106(17) 0.55132(5) 0.0190(4) Uani 1 1 d . . . . .
N3A N 0.0912(12) 0.0403(19) 0.5362(2) 0.0317(16) Uani 0.643(4) 1 d . . P A 1
C3 C 0.20238(11) 0.68495(18) 0.62657(5) 0.0215(4) Uani 1 1 d . . . . .
C13 C 0.37991(11) 0.60160(18) 0.54702(5) 0.0209(4) Uani 1 1 d . . . . .
H13 H 0.417969 0.582164 0.529682 0.025 Uiso 1 1 calc R U . . .
C9 C 0.38850(11) 0.82080(18) 0.52697(5) 0.0226(4) Uani 1 1 d . . . . .
C24 C 0.43547(11) -0.23260(19) 0.70658(6) 0.0264(4) Uani 1 1 d . . . . .
H24A H 0.427478 -0.185826 0.729007 0.040 Uiso 1 1 calc R U . . .
H24B H 0.472252 -0.297679 0.711366 0.040 Uiso 1 1 calc R U . . .
H24C H 0.387053 -0.268003 0.698443 0.040 Uiso 1 1 calc R U . . .
C30 C 0.15834(11) 0.1145(2) 0.68598(6) 0.0264(5) Uani 1 1 d . . . . .
H30A H 0.159998 0.175682 0.666562 0.040 Uiso 1 1 calc R U . . .
H30B H 0.116665 0.133271 0.702681 0.040 Uiso 1 1 calc R U . . .
H30C H 0.150032 0.034088 0.675149 0.040 Uiso 1 1 calc R U . . .
C14 C 0.34816(11) 0.51273(18) 0.56849(5) 0.0202(4) Uani 1 1 d . . . . .
C17 C 0.44466(11) 0.22073(18) 0.57686(5) 0.0245(4) Uani 1 1 d . . . . .
H17A H 0.459423 0.148171 0.562601 0.029 Uiso 1 1 calc R U . . .
H17B H 0.487265 0.243135 0.593400 0.029 Uiso 1 1 calc R U . . .
C16 C 0.42418(12) 0.32636(19) 0.55147(6) 0.0270(5) Uani 1 1 d . . . . .
H16A H 0.468324 0.380969 0.548124 0.032 Uiso 1 1 calc R U . . .
H16B H 0.407208 0.296178 0.527252 0.032 Uiso 1 1 calc R U . . .
C29 C 0.24872(13) 0.24217(19) 0.72288(6) 0.0289(5) Uani 1 1 d . . . . .
H29A H 0.296646 0.242083 0.736758 0.043 Uiso 1 1 calc R U . . .
H29B H 0.206876 0.264753 0.739069 0.043 Uiso 1 1 calc R U . . .
H29C H 0.251959 0.300928 0.702837 0.043 Uiso 1 1 calc R U . . .
C23 C 0.53919(11) -0.0891(2) 0.69131(6) 0.0291(5) Uani 1 1 d . . . . .
H23A H 0.560540 -0.036600 0.672355 0.044 Uiso 1 1 calc R U . . .
H23B H 0.576230 -0.152164 0.697849 0.044 Uiso 1 1 calc R U . . .
H23C H 0.527514 -0.040414 0.712970 0.044 Uiso 1 1 calc R U . . .
C5 C 0.13156(11) 0.6110(2) 0.61646(5) 0.0258(4) Uani 1 1 d . . . . .
H5A H 0.115150 0.631773 0.591575 0.039 Uiso 1 1 calc R U . . .
H5B H 0.090637 0.629762 0.633599 0.039 Uiso 1 1 calc R U . . .
H5C H 0.143546 0.524201 0.617745 0.039 Uiso 1 1 calc R U . . .
C28 C 0.22665(13) 0.0258(2) 0.73889(6) 0.0297(5) Uani 1 1 d . . . . .
H28A H 0.216706 -0.055766 0.729286 0.044 Uiso 1 1 calc R U . . .
H28B H 0.184445 0.050834 0.754533 0.044 Uiso 1 1 calc R U . . .
H28C H 0.274006 0.025199 0.753215 0.044 Uiso 1 1 calc R U . . .
C11 C 0.35253(13) 0.94451(19) 0.53368(6) 0.0312(5) Uani 1 1 d . . . . .
H11A H 0.297988 0.940583 0.528018 0.047 Uiso 1 1 calc R U . . .
H11B H 0.376651 1.005188 0.517969 0.047 Uiso 1 1 calc R U . . .
H11C H 0.359794 0.967381 0.559353 0.047 Uiso 1 1 calc R U . . .
C4 C 0.22770(12) 0.6525(2) 0.66558(6) 0.0336(5) Uani 1 1 d . . . . .
H4A H 0.243493 0.567174 0.666448 0.050 Uiso 1 1 calc R U . . .
H4B H 0.185260 0.665183 0.682365 0.050 Uiso 1 1 calc R U . . .
H4C H 0.270518 0.704373 0.672862 0.050 Uiso 1 1 calc R U . . .
C12 C 0.47467(11) 0.8309(2) 0.53432(6) 0.0298(5) Uani 1 1 d . . . . .
H12A H 0.483502 0.854117 0.559868 0.045 Uiso 1 1 calc R U . . .
H12B H 0.496425 0.892732 0.518210 0.045 Uiso 1 1 calc R U . . .
H12C H 0.498904 0.752424 0.529567 0.045 Uiso 1 1 calc R U . . .
C10 C 0.37564(14) 0.7879(2) 0.48649(5) 0.0344(5) Uani 1 1 d . . . . .
H10A H 0.399601 0.709440 0.481320 0.052 Uiso 1 1 calc R U . . .
H10B H 0.398220 0.850663 0.471001 0.052 Uiso 1 1 calc R U . . .
H10C H 0.320917 0.782575 0.481393 0.052 Uiso 1 1 calc R U . . .
C22 C 0.48418(15) -0.2270(2) 0.64327(6) 0.0392(6) Uani 1 1 d . . . . .
H22A H 0.436754 -0.258506 0.632665 0.059 Uiso 1 1 calc R U . . .
H22B H 0.516873 -0.294984 0.650629 0.059 Uiso 1 1 calc R U . . .
H22C H 0.510510 -0.177391 0.625081 0.059 Uiso 1 1 calc R U . . .
C34A C 0.1393(4) 0.0854(6) 0.55312(13) 0.0281(5) Uani 0.643(4) 1 d . . P A 1
C6 C 0.18027(14) 0.8192(2) 0.62587(7) 0.0407(6) Uani 1 1 d . . . . .
H6A H 0.224856 0.868922 0.631986 0.061 Uiso 1 1 calc R U . . .
H6B H 0.140151 0.833999 0.643781 0.061 Uiso 1 1 calc R U . . .
H6C H 0.161635 0.840879 0.601411 0.061 Uiso 1 1 calc R U . . .
Cl1A Cl 0.1939(3) 0.3513(5) 0.53627(9) 0.0405(6) Uani 0.643(4) 1 d . . P A 1
C33B C 0.1839(2) 0.1475(3) 0.58367(9) 0.0281(5) Uani 0.643(4) 1 d . . P A 2
H33A H 0.226034 0.090938 0.589572 0.034 Uiso 0.643(4) 1 calc R U P A 2
H33B H 0.156329 0.161132 0.606797 0.034 Uiso 0.643(4) 1 calc R U P A 2
Cl1B Cl 0.1843(6) 0.3488(10) 0.54456(18) 0.0405(6) Uani 0.357(4) 1 d . . P A 2
C32B C 0.2195(4) 0.2620(7) 0.5749(2) 0.0281(5) Uani 0.357(4) 1 d . . P A 2
H32B H 0.188442 0.303340 0.594015 0.034 Uiso 0.357(4) 1 calc R U P A 2
C33A C 0.2190(4) 0.1283(5) 0.56546(17) 0.0281(5) Uani 0.357(4) 1 d . . P A 1
H33C H 0.227305 0.097078 0.590553 0.034 Uiso 0.357(4) 1 calc R U P A 1
H33D H 0.256306 0.086575 0.549666 0.034 Uiso 0.357(4) 1 calc R U P A 1
C34B C 0.1331(7) 0.0818(11) 0.5606(2) 0.0281(5) Uani 0.357(4) 1 d . . P A 2
N3B N 0.089(2) 0.041(4) 0.5444(6) 0.0317(16) Uani 0.357(4) 1 d . . P A 2

loop_
_atom_site_aniso_label
_atom_site_aniso_U_11
_atom_site_aniso_U_22
_atom_site_aniso_U_33
_atom_site_aniso_U_23
_atom_site_aniso_U_13
_atom_site_aniso_U_12
P1 0.0183(2) 0.0173(3) 0.0205(2) 0.0063(2) 0.00159(18) 0.0005(2)
C32A 0.0342(12) 0.0233(8) 0.0265(13) 0.0079(9) -0.0059(9) -0.0043(7)
O2 0.0190(6) 0.0163(7) 0.0215(7) 0.0076(5) 0.0031(5) 0.0053(5)
O1 0.0184(7) 0.0173(7) 0.0270(7) 0.0103(6) 0.0067(5) 0.0033(5)
N2 0.0233(8) 0.0178(8) 0.0197(8) 0.0055(6) 0.0056(6) 0.0041(7)
N1 0.0223(8) 0.0189(9) 0.0285(9) 0.0065(7) 0.0091(7) 0.0036(7)
C25 0.0224(9) 0.0159(9) 0.0169(9) 0.0027(7) 0.0008(7) 0.0031(8)
C20 0.0205(9) 0.0159(9) 0.0187(9) 0.0006(7) -0.0022(7) 0.0028(7)
C26 0.0189(9) 0.0152(9) 0.0169(9) 0.0002(7) 0.0006(7) 0.0014(7)
C27 0.0227(9) 0.0150(9) 0.0196(9) 0.0011(7) 0.0055(7) 0.0051(8)
C31 0.0166(9) 0.0137(9) 0.0186(9) 0.0018(7) 0.0000(7) 0.0035(7)
C18 0.0195(9) 0.0173(9) 0.0168(9) 0.0026(7) 0.0019(7) 0.0007(7)
C15 0.0182(9) 0.0184(10) 0.0215(9) 0.0092(8) 0.0013(7) -0.0014(8)
C2 0.0170(9) 0.0191(10) 0.0202(9) 0.0050(7) 0.0000(7) -0.0003(7)
C7 0.0199(9) 0.0158(9) 0.0224(9) 0.0046(8) -0.0023(7) -0.0005(8)
C19 0.0199(9) 0.0211(10) 0.0208(9) 0.0002(8) 0.0042(7) 0.0043(8)
C21 0.0228(10) 0.0217(10) 0.0204(9) 0.0034(8) -0.0008(8) 0.0075(8)
C8 0.0184(9) 0.0201(10) 0.0187(9) 0.0058(7) -0.0008(7) -0.0041(7)
N3A 0.0384(15) 0.0341(12) 0.022(5) 0.001(5) -0.005(5) -0.0045(11)
C3 0.0227(10) 0.0173(10) 0.0246(10) 0.0047(8) 0.0050(8) 0.0009(8)
C13 0.0186(9) 0.0244(11) 0.0198(9) 0.0053(8) 0.0044(7) -0.0016(8)
C9 0.0257(10) 0.0223(10) 0.0198(9) 0.0080(8) -0.0003(8) -0.0058(8)
C24 0.0229(10) 0.0228(11) 0.0334(11) 0.0082(9) -0.0039(8) 0.0055(8)
C30 0.0213(10) 0.0291(12) 0.0289(11) 0.0032(9) 0.0061(8) 0.0067(9)
C14 0.0205(9) 0.0188(10) 0.0213(9) 0.0060(8) 0.0007(7) 0.0004(8)
C17 0.0250(10) 0.0232(11) 0.0257(10) 0.0048(8) 0.0103(8) 0.0034(8)
C16 0.0305(11) 0.0240(11) 0.0268(10) 0.0059(8) 0.0121(9) 0.0038(9)
C29 0.0363(12) 0.0238(11) 0.0267(11) -0.0056(9) 0.0094(9) 0.0003(9)
C23 0.0215(10) 0.0296(12) 0.0361(12) 0.0124(9) -0.0002(9) 0.0040(9)
C5 0.0197(10) 0.0328(12) 0.0251(10) 0.0025(9) 0.0047(8) 0.0002(9)
C28 0.0359(12) 0.0265(11) 0.0268(11) 0.0087(9) 0.0133(9) 0.0111(9)
C11 0.0326(12) 0.0246(12) 0.0363(12) 0.0147(9) -0.0004(9) -0.0027(9)
C4 0.0280(11) 0.0488(15) 0.0238(11) -0.0007(10) 0.0003(9) 0.0010(10)
C12 0.0269(11) 0.0306(12) 0.0320(11) 0.0124(9) 0.0026(9) -0.0063(9)
C10 0.0477(14) 0.0363(13) 0.0192(10) 0.0109(9) -0.0018(9) -0.0105(11)
C22 0.0523(15) 0.0370(14) 0.0283(11) -0.0015(10) -0.0046(10) 0.0297(12)
C34A 0.0342(12) 0.0233(8) 0.0265(13) 0.0079(9) -0.0059(9) -0.0043(7)
C6 0.0435(14) 0.0234(12) 0.0556(15) 0.0027(11) 0.0254(12) 0.0052(10)
Cl1A 0.0569(14) 0.0277(4) 0.0366(16) 0.0155(12) -0.0251(12) -0.0036(7)
C33B 0.0342(12) 0.0233(8) 0.0265(13) 0.0079(9) -0.0059(9) -0.0043(7)
Cl1B 0.0569(14) 0.0277(4) 0.0366(16) 0.0155(12) -0.0251(12) -0.0036(7)
C32B 0.0342(12) 0.0233(8) 0.0265(13) 0.0079(9) -0.0059(9) -0.0043(7)
C33A 0.0342(12) 0.0233(8) 0.0265(13) 0.0079(9) -0.0059(9) -0.0043(7)
C34B 0.0342(12) 0.0233(8) 0.0265(13) 0.0079(9) -0.0059(9) -0.0043(7)
N3B 0.0384(15) 0.0341(12) 0.022(5) 0.001(5) -0.005(5) -0.0045(11)

loop_
_atom_type_symbol
_atom_type_description
_atom_type_scat_dispersion_real
_atom_type_scat_dispersion_imag
_atom_type_scat_source
C C 0.0033 0.0016 'International Tables Vol C Tables 4.2.6.8 and 6.1.1.4'
H H 0.0000 0.0000 'International Tables Vol C Tables 4.2.6.8 and 6.1.1.4'
Cl Cl 0.1484 0.1585 'International Tables Vol C Tables 4.2.6.8 and 6.1.1.4'
N N 0.0061 0.0033 'International Tables Vol C Tables 4.2.6.8 and 6.1.1.4'
O O 0.0106 0.0060 'International Tables Vol C Tables 4.2.6.8 and 6.1.1.4'
P P 0.1023 0.0942 'International Tables Vol C Tables 4.2.6.8 and 6.1.1.4'

loop_
_geom_angle_atom_site_label_1
_geom_angle_atom_site_label_2
_geom_angle_atom_site_label_3
_geom_angle
_geom_angle_site_symmetry_1
_geom_angle_site_symmetry_3
_geom_angle_publ_flag
O2 P1 C32A 100.46(14) . . ?
O2 P1 N2 88.70(7) . . ?
O2 P1 N1 157.79(8) . . ?
O2 P1 C32B 91.9(2) . . ?
O1 P1 C32A 107.38(14) . . ?
O1 P1 O2 85.27(6) . . ?
O1 P1 N2 153.90(8) . . ?
O1 P1 N1 89.13(7) . . ?
O1 P1 C32B 93.2(2) . . ?
N2 P1 C32A 98.68(14) . . ?
N2 P1 C32B 112.4(2) . . ?
N1 P1 C32A 101.72(14) . . ?
N1 P1 N2 86.93(8) . . ?
N1 P1 C32B 109.9(2) . . ?
P1 C32A H32A 90.8 . . ?
Cl1A C32A P1 111.1(3) . . ?
Cl1A C32A H32A 90.8 . . ?
C33A C32A P1 124.7(4) . . ?
C33A C32A H32A 90.8 . . ?
C33A C32A Cl1A 124.1(4) . . ?
C31 O2 P1 114.83(11) . . ?
C15 O1 P1 114.59(11) . . ?
C18 N2 P1 114.79(12) . . ?
C18 N2 C17 122.14(15) . . ?
C17 N2 P1 118.36(13) . . ?
C14 N1 P1 115.31(13) . . ?
C14 N1 C16 125.99(16) . . ?
C16 N1 P1 118.53(13) . . ?
C20 C25 H25 118.0 . . ?
C20 C25 C26 124.07(17) . . ?
C26 C25 H25 118.0 . . ?
C25 C20 C19 118.42(17) . . ?
C25 C20 C21 121.81(16) . . ?
C19 C20 C21 119.69(16) . . ?
C25 C26 C27 122.63(16) . . ?
C31 C26 C25 114.95(16) . . ?
C31 C26 C27 122.41(16) . . ?
C26 C27 C30 109.91(15) . . ?
C26 C27 C29 108.93(16) . . ?
C29 C27 C30 109.52(16) . . ?
C28 C27 C26 112.28(15) . . ?
C28 C27 C30 107.61(17) . . ?
C28 C27 C29 108.55(16) . . ?
O2 C31 C18 111.77(15) . . ?
C26 C31 O2 125.53(16) . . ?
C26 C31 C18 122.64(17) . . ?
C31 C18 N2 109.81(16) . . ?
C19 C18 N2 129.06(17) . . ?
C19 C18 C31 121.11(17) . . ?
O1 C15 C14 111.85(16) . . ?
C2 C15 O1 125.53(16) . . ?
C2 C15 C14 122.62(17) . . ?
C15 C2 C7 114.71(17) . . ?
C15 C2 C3 122.14(16) . . ?
C7 C2 C3 123.09(17) . . ?
C2 C7 H7 118.0 . . ?
C8 C7 C2 124.07(18) . . ?
C8 C7 H7 118.0 . . ?
C20 C19 H19 120.6 . . ?
C18 C19 C20 118.78(17) . . ?
C18 C19 H19 120.6 . . ?
C20 C21 C23 107.79(16) . . ?
C24 C21 C20 112.95(16) . . ?
C24 C21 C23 108.15(16) . . ?
C24 C21 C22 107.98(18) . . ?
C22 C21 C20 110.22(16) . . ?
C22 C21 C23 109.72(18) . . ?
C7 C8 C13 118.85(17) . . ?
C7 C8 C9 122.15(17) . . ?
C13 C8 C9 118.99(17) . . ?
C2 C3 C5 109.37(16) . . ?
C2 C3 C4 110.36(16) . . ?
C2 C3 C6 111.83(16) . . ?
C5 C3 C4 109.28(16) . . ?
C6 C3 C5 107.71(18) . . ?
C6 C3 C4 108.22(19) . . ?
C8 C13 H13 120.8 . . ?
C14 C13 C8 118.40(17) . . ?
C14 C13 H13 120.8 . . ?
C8 C9 C12 109.49(15) . . ?
C8 C9 C10 109.60(16) . . ?
C11 C9 C8 112.57(16) . . ?
C11 C9 C12 108.43(17) . . ?
C11 C9 C10 107.92(17) . . ?
C10 C9 C12 108.75(17) . . ?
C21 C24 H24A 109.5 . . ?
C21 C24 H24B 109.5 . . ?
C21 C24 H24C 109.5 . . ?
H24A C24 H24B 109.5 . . ?
H24A C24 H24C 109.5 . . ?
H24B C24 H24C 109.5 . . ?
C27 C30 H30A 109.5 . . ?
C27 C30 H30B 109.5 . . ?
C27 C30 H30C 109.5 . . ?
H30A C30 H30B 109.5 . . ?
H30A C30 H30C 109.5 . . ?
H30B C30 H30C 109.5 . . ?
N1 C14 C15 108.65(16) . . ?
C13 C14 N1 130.00(18) . . ?
C13 C14 C15 121.35(18) . . ?
N2 C17 H17A 110.8 . . ?
N2 C17 H17B 110.8 . . ?
N2 C17 C16 104.85(15) . . ?
H17A C17 H17B 108.9 . . ?
C16 C17 H17A 110.8 . . ?
C16 C17 H17B 110.8 . . ?
N1 C16 C17 104.47(15) . . ?
N1 C16 H16A 110.9 . . ?
N1 C16 H16B 110.9 . . ?
C17 C16 H16A 110.9 . . ?
C17 C16 H16B 110.9 . . ?
H16A C16 H16B 108.9 . . ?
C27 C29 H29A 109.5 . . ?
C27 C29 H29B 109.5 . . ?
C27 C29 H29C 109.5 . . ?
H29A C29 H29B 109.5 . . ?
H29A C29 H29C 109.5 . . ?
H29B C29 H29C 109.5 . . ?
C21 C23 H23A 109.5 . . ?
C21 C23 H23B 109.5 . . ?
C21 C23 H23C 109.5 . . ?
H23A C23 H23B 109.5 . . ?
H23A C23 H23C 109.5 . . ?
H23B C23 H23C 109.5 . . ?
C3 C5 H5A 109.5 . . ?
C3 C5 H5B 109.5 . . ?
C3 C5 H5C 109.5 . . ?
H5A C5 H5B 109.5 . . ?
H5A C5 H5C 109.5 . . ?
H5B C5 H5C 109.5 . . ?
C27 C28 H28A 109.5 . . ?
C27 C28 H28B 109.5 . . ?
C27 C28 H28C 109.5 . . ?
H28A C28 H28B 109.5 . . ?
H28A C28 H28C 109.5 . . ?
H28B C28 H28C 109.5 . . ?
C9 C11 H11A 109.5 . . ?
C9 C11 H11B 109.5 . . ?
C9 C11 H11C 109.5 . . ?
H11A C11 H11B 109.5 . . ?
H11A C11 H11C 109.5 . . ?
H11B C11 H11C 109.5 . . ?
C3 C4 H4A 109.5 . . ?
C3 C4 H4B 109.5 . . ?
C3 C4 H4C 109.5 . . ?
H4A C4 H4B 109.5 . . ?
H4A C4 H4C 109.5 . . ?
H4B C4 H4C 109.5 . . ?
C9 C12 H12A 109.5 . . ?
C9 C12 H12B 109.5 . . ?
C9 C12 H12C 109.5 . . ?
H12A C12 H12B 109.5 . . ?
H12A C12 H12C 109.5 . . ?
H12B C12 H12C 109.5 . . ?
C9 C10 H10A 109.5 . . ?
C9 C10 H10B 109.5 . . ?
C9 C10 H10C 109.5 . . ?
H10A C10 H10B 109.5 . . ?
H10A C10 H10C 109.5 . . ?
H10B C10 H10C 109.5 . . ?
C21 C22 H22A 109.5 . . ?
C21 C22 H22B 109.5 . . ?
C21 C22 H22C 109.5 . . ?
H22A C22 H22B 109.5 . . ?
H22A C22 H22C 109.5 . . ?
H22B C22 H22C 109.5 . . ?
N3A C34A C33A 161.2(10) . . ?
C3 C6 H6A 109.5 . . ?
C3 C6 H6B 109.5 . . ?
C3 C6 H6C 109.5 . . ?
H6A C6 H6B 109.5 . . ?
H6A C6 H6C 109.5 . . ?
H6B C6 H6C 109.5 . . ?
H33A C33B H33B 106.2 . . ?
C32B C33B H33A 105.9 . . ?
C32B C33B H33B 105.9 . . ?
C34B C33B H33A 105.9 . . ?
C34B C33B H33B 105.9 . . ?
C34B C33B C32B 125.7(5) . . ?
P1 C32B H32B 90.2 . . ?
C33B C32B P1 120.0(5) . . ?
C33B C32B Cl1B 121.0(6) . . ?
C33B C32B H32B 90.2 . . ?
Cl1B C32B P1 119.0(6) . . ?
Cl1B C32B H32B 90.2 . . ?
C32A C33A C34A 121.7(5) . . ?
C32A C33A H33C 106.9 . . ?
C32A C33A H33D 106.9 . . ?
C34A C33A H33C 106.9 . . ?
C34A C33A H33D 106.9 . . ?
H33C C33A H33D 106.7 . . ?
N3B C34B C33B 172(2) . . ?

loop_
_geom_bond_atom_site_label_1
_geom_bond_atom_site_label_2
_geom_bond_distance
_geom_bond_site_symmetry_2
_geom_bond_publ_flag
P1 C32A 1.883(4) . ?
P1 O2 1.6889(13) . ?
P1 O1 1.6614(14) . ?
P1 N2 1.7144(16) . ?
P1 N1 1.6965(16) . ?
P1 C32B 1.831(8) . ?
C32A H32A 1.0000 . ?
C32A Cl1A 1.815(6) . ?
C32A C33A 1.240(7) . ?
O2 C31 1.386(2) . ?
O1 C15 1.392(2) . ?
N2 C18 1.394(2) . ?
N2 C17 1.459(2) . ?
N1 C14 1.391(3) . ?
N1 C16 1.447(2) . ?
C25 H25 0.9500 . ?
C25 C20 1.396(3) . ?
C25 C26 1.407(2) . ?
C20 C19 1.400(3) . ?
C20 C21 1.535(3) . ?
C26 C27 1.532(2) . ?
C26 C31 1.383(2) . ?
C27 C30 1.536(3) . ?
C27 C29 1.535(3) . ?
C27 C28 1.525(3) . ?
C31 C18 1.392(2) . ?
C18 C19 1.381(3) . ?
C15 C2 1.383(3) . ?
C15 C14 1.394(3) . ?
C2 C7 1.405(3) . ?
C2 C3 1.528(3) . ?
C7 H7 0.9500 . ?
C7 C8 1.393(3) . ?
C19 H19 0.9500 . ?
C21 C24 1.527(3) . ?
C21 C23 1.535(3) . ?
C21 C22 1.535(3) . ?
C8 C13 1.397(3) . ?
C8 C9 1.536(3) . ?
N3A C34A 1.16(2) . ?
C3 C5 1.530(3) . ?
C3 C4 1.534(3) . ?
C3 C6 1.529(3) . ?
C13 H13 0.9500 . ?
C13 C14 1.376(3) . ?
C9 C11 1.522(3) . ?
C9 C12 1.540(3) . ?
C9 C10 1.540(3) . ?
C24 H24A 0.9800 . ?
C24 H24B 0.9800 . ?
C24 H24C 0.9800 . ?
C30 H30A 0.9800 . ?
C30 H30B 0.9800 . ?
C30 H30C 0.9800 . ?
C17 H17A 0.9900 . ?
C17 H17B 0.9900 . ?
C17 C16 1.530(3) . ?
C16 H16A 0.9900 . ?
C16 H16B 0.9900 . ?
C29 H29A 0.9800 . ?
C29 H29B 0.9800 . ?
C29 H29C 0.9800 . ?
C23 H23A 0.9800 . ?
C23 H23B 0.9800 . ?
C23 H23C 0.9800 . ?
C5 H5A 0.9800 . ?
C5 H5B 0.9800 . ?
C5 H5C 0.9800 . ?
C28 H28A 0.9800 . ?
C28 H28B 0.9800 . ?
C28 H28C 0.9800 . ?
C11 H11A 0.9800 . ?
C11 H11B 0.9800 . ?
C11 H11C 0.9800 . ?
C4 H4A 0.9800 . ?
C4 H4B 0.9800 . ?
C4 H4C 0.9800 . ?
C12 H12A 0.9800 . ?
C12 H12B 0.9800 . ?
C12 H12C 0.9800 . ?
C10 H10A 0.9800 . ?
C10 H10B 0.9800 . ?
C10 H10C 0.9800 . ?
C22 H22A 0.9800 . ?
C22 H22B 0.9800 . ?
C22 H22C 0.9800 . ?
C34A C33A 1.543(9) . ?
C6 H6A 0.9800 . ?
C6 H6B 0.9800 . ?
C6 H6C 0.9800 . ?
C33B H33A 0.9900 . ?
C33B H33B 0.9900 . ?
C33B C32B 1.443(8) . ?
C33B C34B 1.421(12) . ?
Cl1B C32B 1.587(11) . ?
C32B H32B 1.0000 . ?
C33A H33C 0.9900 . ?
C33A H33D 0.9900 . ?
C34B N3B 1.07(4) . ?

loop_
_geom_torsion_atom_site_label_1
_geom_torsion_atom_site_label_2
_geom_torsion_atom_site_label_3
_geom_torsion_atom_site_label_4
_geom_torsion
_geom_torsion_site_symmetry_1
_geom_torsion_site_symmetry_2
_geom_torsion_site_symmetry_3
_geom_torsion_site_symmetry_4
_geom_torsion_publ_flag
P1 C32A C33A C34A 149.7(4) . . . . ?
P1 O2 C31 C26 -179.07(15) . . . . ?
P1 O2 C31 C18 3.6(2) . . . . ?
P1 O1 C15 C2 175.54(15) . . . . ?
P1 O1 C15 C14 -5.1(2) . . . . ?
P1 N2 C18 C31 0.8(2) . . . . ?
P1 N2 C18 C19 -177.45(17) . . . . ?
P1 N2 C17 C16 -17.7(2) . . . . ?
P1 N1 C14 C15 4.5(2) . . . . ?
P1 N1 C14 C13 -176.31(17) . . . . ?
P1 N1 C16 C17 -26.9(2) . . . . ?
C32A P1 O2 C31 96.05(17) . . . . ?
C32A P1 O1 C15 -95.69(18) . . . . ?
C32A P1 N2 C18 -99.46(18) . . . . ?
C32A P1 N2 C17 104.33(19) . . . . ?
C32A P1 N1 C14 101.32(19) . . . . ?
C32A P1 N1 C16 -83.2(2) . . . . ?
O2 P1 C32A Cl1A 129.3(2) . . . . ?
O2 P1 C32A C33A -47.8(6) . . . . ?
O2 P1 O1 C15 164.81(13) . . . . ?
O2 P1 N2 C18 0.93(14) . . . . ?
O2 P1 N2 C17 -155.28(15) . . . . ?
O2 P1 N1 C14 -81.5(2) . . . . ?
O2 P1 N1 C16 94.0(2) . . . . ?
O2 P1 C32B C33B -38.0(6) . . . . ?
O2 P1 C32B Cl1B 142.6(6) . . . . ?
O2 C31 C18 N2 -2.7(2) . . . . ?
O2 C31 C18 C19 175.76(17) . . . . ?
O1 P1 C32A Cl1A 41.1(3) . . . . ?
O1 P1 C32A C33A -136.1(6) . . . . ?
O1 P1 O2 C31 -157.12(13) . . . . ?
O1 P1 N2 C18 77.4(2) . . . . ?
O1 P1 N2 C17 -78.8(2) . . . . ?
O1 P1 N1 C14 -6.26(15) . . . . ?
O1 P1 N1 C16 169.24(16) . . . . ?
O1 P1 C32B C33B -123.3(5) . . . . ?
O1 P1 C32B Cl1B 57.2(6) . . . . ?
O1 C15 C2 C7 179.24(17) . . . . ?
O1 C15 C2 C3 -3.4(3) . . . . ?
O1 C15 C14 N1 0.3(2) . . . . ?
O1 C15 C14 C13 -178.98(17) . . . . ?
N2 P1 C32A Cl1A -140.4(2) . . . . ?
N2 P1 C32A C33A 42.5(6) . . . . ?
N2 P1 O2 C31 -2.54(13) . . . . ?
N2 P1 O1 C15 87.6(2) . . . . ?
N2 P1 N1 C14 -160.44(15) . . . . ?
N2 P1 N1 C16 15.06(16) . . . . ?
N2 P1 C32B C33B 51.4(6) . . . . ?
N2 P1 C32B Cl1B -128.0(5) . . . . ?
N2 C18 C19 C20 179.45(19) . . . . ?
N2 C17 C16 N1 25.1(2) . . . . ?
N1 P1 C32A Cl1A -51.7(2) . . . . ?
N1 P1 C32A C33A 131.1(6) . . . . ?
N1 P1 O2 C31 -81.2(2) . . . . ?
N1 P1 O1 C15 6.33(13) . . . . ?
N1 P1 N2 C18 159.14(15) . . . . ?
N1 P1 N2 C17 2.93(15) . . . . ?
N1 P1 C32B C33B 146.4(5) . . . . ?
N1 P1 C32B Cl1B -33.0(6) . . . . ?
C25 C20 C19 C18 0.3(3) . . . . ?
C25 C20 C21 C24 16.2(3) . . . . ?
C25 C20 C21 C23 -103.2(2) . . . . ?
C25 C20 C21 C22 137.1(2) . . . . ?
C25 C26 C27 C30 -123.38(19) . . . . ?
C25 C26 C27 C29 116.6(2) . . . . ?
C25 C26 C27 C28 -3.6(3) . . . . ?
C25 C26 C31 O2 -176.74(17) . . . . ?
C25 C26 C31 C18 0.4(3) . . . . ?
C20 C25 C26 C27 -177.95(18) . . . . ?
C20 C25 C26 C31 1.3(3) . . . . ?
C26 C25 C20 C19 -1.7(3) . . . . ?
C26 C25 C20 C21 175.04(18) . . . . ?
C26 C31 C18 N2 179.85(17) . . . . ?
C26 C31 C18 C19 -1.7(3) . . . . ?
C27 C26 C31 O2 2.5(3) . . . . ?
C27 C26 C31 C18 179.65(17) . . . . ?
C31 C26 C27 C30 57.4(2) . . . . ?
C31 C26 C27 C29 -62.6(2) . . . . ?
C31 C26 C27 C28 177.15(18) . . . . ?
C31 C18 C19 C20 1.3(3) . . . . ?
C18 N2 C17 C16 -172.03(17) . . . . ?
C15 C2 C7 C8 -0.3(3) . . . . ?
C15 C2 C3 C5 -57.7(2) . . . . ?
C15 C2 C3 C4 62.5(2) . . . . ?
C15 C2 C3 C6 -176.9(2) . . . . ?
C2 C15 C14 N1 179.72(18) . . . . ?
C2 C15 C14 C13 0.4(3) . . . . ?
C2 C7 C8 C13 0.3(3) . . . . ?
C2 C7 C8 C9 179.01(17) . . . . ?
C7 C2 C3 C5 119.4(2) . . . . ?
C7 C2 C3 C4 -120.4(2) . . . . ?
C7 C2 C3 C6 0.2(3) . . . . ?
C7 C8 C13 C14 0.0(3) . . . . ?
C7 C8 C9 C11 -1.6(3) . . . . ?
C7 C8 C9 C12 119.1(2) . . . . ?
C7 C8 C9 C10 -121.7(2) . . . . ?
C19 C20 C21 C24 -167.08(18) . . . . ?
C19 C20 C21 C23 73.5(2) . . . . ?
C19 C20 C21 C22 -46.2(3) . . . . ?
C21 C20 C19 C18 -176.50(17) . . . . ?
C8 C13 C14 N1 -179.51(19) . . . . ?
C8 C13 C14 C15 -0.4(3) . . . . ?
N3A C34A C33A C32A 113(3) . . . . ?
C3 C2 C7 C8 -177.58(17) . . . . ?
C13 C8 C9 C11 177.11(17) . . . . ?
C13 C8 C9 C12 -62.2(2) . . . . ?
C13 C8 C9 C10 57.0(2) . . . . ?
C9 C8 C13 C14 -178.70(17) . . . . ?
C14 N1 C16 C17 148.07(19) . . . . ?
C14 C15 C2 C7 -0.1(3) . . . . ?
C14 C15 C2 C3 177.23(18) . . . . ?
C17 N2 C18 C31 156.07(17) . . . . ?
C17 N2 C18 C19 -22.2(3) . . . . ?
C16 N1 C14 C15 -170.61(18) . . . . ?
C16 N1 C14 C13 8.6(3) . . . . ?
Cl1A C32A C33A C34A -27.1(9) . . . . ?
C32B P1 O2 C31 109.8(3) . . . . ?
C32B P1 O1 C15 -103.6(3) . . . . ?
C32B P1 N2 C18 -90.6(3) . . . . ?
C32B P1 N2 C17 113.2(3) . . . . ?
C32B P1 N1 C14 86.8(3) . . . . ?
C32B P1 N1 C16 -97.7(3) . . . . ?
C34B C33B C32B P1 -157.9(6) . . . . ?
C34B C33B C32B Cl1B 21.5(11) . . . . ?

loop_
_smtbx_masks_void_nr
_smtbx_masks_void_average_x
_smtbx_masks_void_average_y
_smtbx_masks_void_average_z
_smtbx_masks_void_volume
_smtbx_masks_void_count_electrons
_smtbx_masks_void_content
1 0.000 0.130 0.250 292.7 64.9 ?
2 0.000 -0.130 0.750 292.7 64.9 ?
3 0.500 0.370 0.750 292.7 64.9 ?
4 0.500 0.630 0.250 292.7 64.9 ?
